data_2108421
loop_
_publ_author_name
'Duros, Vasilios'
'Papatriantafyllopoulou, Constantina'
'Kitos, Alexandros A.'
'Tasiopoulos, Anastasios J.'
'Nastopoulos, Vassilios'

_publ_section_title
;
 Influence of ligand positional isomerism on the molecular and
 supramolecular structures of cobalt(II)-phenylimidazole complexes
;
_journal_coeditor_code AW5026SUP1
_journal_issue 4
_journal_name_full 'Acta Crystallographica Section B'
_journal_page_first
;
;
_journal_paper_doi 10.1107/S205252061900636X
_journal_volume 75
_journal_year 2019
_chemical_formula_moiety 'C18 H16 Co I2 N4'
_chemical_formula_sum 'C18 H16 Co I2 N4'
_chemical_formula_weight 601.08
_space_group_crystal_system monoclinic
_space_group_IT_number 15
_space_group_name_Hall '-C 2yc'
_space_group_name_H-M_alt 'C 1 2/c 1'
_symmetry_space_group_name_Hall '-C 2yc'
_symmetry_space_group_name_H-M 'C 1 2/c 1'
_atom_sites_solution_hydrogens mixed
_atom_sites_solution_primary direct
_atom_sites_solution_secondary difmap
_audit_creation_method SHELXL-2014/7
_cell_angle_alpha 90
_cell_angle_beta 100.448(7)
_cell_angle_gamma 90
_cell_formula_units_Z 4
_cell_length_a 7.5817(4)
_cell_length_b 18.6250(10)
_cell_length_c 14.2346(11)
_cell_measurement_reflns_used 2244
_cell_measurement_temperature 100(2)
_cell_measurement_theta_max 28.5594
_cell_measurement_theta_min 2.9369
_cell_volume 1976.7(2)
_computing_cell_refinement 'CrysAlisPro 1.171.38.43 (Rigaku OD, 2015)'
_computing_data_collection 'CrysAlisPro 1.171.38.43 (Rigaku OD, 2015)'
_computing_data_reduction 'CrysAlisPro 1.171.38.43 (Rigaku OD, 2015)'
_computing_molecular_graphics
;
PLATON (Spek, 2011); MERCURY (Bruno et al. 2002);
DIAMOND (Brandenburg, 2014); X-SEED (Barbour, 2001)
;
_computing_publication_material 'WINGX (Farrugia, 2012)'
_computing_structure_refinement 'SHELXL-2014/7 (Sheldrick, 2014)'
_computing_structure_solution 'SIR92 (Altomare et al., 1994)'
_diffrn_ambient_temperature 100(2)
_diffrn_detector_area_resol_mean 10.4223
_diffrn_measured_fraction_theta_full 0.998
_diffrn_measured_fraction_theta_max 0.989
_diffrn_measurement_device_type 'Agilent Technologies SuperNova with Atlas detector'
_diffrn_measurement_method '\w scans'
_diffrn_radiation_monochromator mirror
_diffrn_radiation_source 'SuperNova (Mo) X-ray Source'
_diffrn_radiation_type MoK\a
_diffrn_radiation_wavelength 0.71073
_diffrn_reflns_av_R_equivalents 0.0217
_diffrn_reflns_av_unetI/netI 0.0268
_diffrn_reflns_Laue_measured_fraction_full 0.998
_diffrn_reflns_Laue_measured_fraction_max 0.989
_diffrn_reflns_limit_h_max 9
_diffrn_reflns_limit_h_min -9
_diffrn_reflns_limit_k_max 23
_diffrn_reflns_limit_k_min -21
_diffrn_reflns_limit_l_max 8
_diffrn_reflns_limit_l_min -18
_diffrn_reflns_number 4313
_diffrn_reflns_point_group_measured_fraction_full 0.998
_diffrn_reflns_point_group_measured_fraction_max 0.989
_diffrn_reflns_theta_full 25.242
_diffrn_reflns_theta_max 26.999
_diffrn_reflns_theta_min 2.943
_exptl_absorpt_coefficient_mu 4.000
_exptl_absorpt_correction_T_max 1.00000
_exptl_absorpt_correction_T_min 0.60536
_exptl_absorpt_correction_type multi-scan
_exptl_absorpt_process_details
;
CrysAlisPro 1.171.38.43 (Rigaku Oxford Diffraction, 2015)
Empirical absorption correction using spherical harmonics,
 implemented in SCALE3 ABSPACK scaling algorithm.
;
_exptl_crystal_colour blue
_exptl_crystal_density_diffrn 2.020
_exptl_crystal_density_method 'not measured'
_exptl_crystal_description plate
_exptl_crystal_F_000 1140
_exptl_crystal_size_max 0.21
_exptl_crystal_size_mid 0.14
_exptl_crystal_size_min 0.07
_refine_diff_density_max 0.573
_refine_diff_density_min -0.616
_refine_diff_density_rms 0.103
_refine_ls_extinction_method none
_refine_ls_goodness_of_fit_ref 1.061
_refine_ls_hydrogen_treatment mixed
_refine_ls_matrix_type full
_refine_ls_number_parameters 117
_refine_ls_number_reflns 2136
_refine_ls_number_restraints 1
_refine_ls_restrained_S_all 1.061
_refine_ls_R_factor_all 0.0251
_refine_ls_R_factor_gt 0.0216
_refine_ls_shift/su_max 0.000
_refine_ls_shift/su_mean 0.000
_refine_ls_structure_factor_coef Fsqd
_refine_ls_weighting_details 'w=1/[\s^2^(Fo^2^)+(0.0312P)^2^+0.5775P] where P=(Fo^2^+2Fc^2^)/3'
_refine_ls_weighting_scheme calc
_refine_ls_wR_factor_gt 0.0542
_refine_ls_wR_factor_ref 0.0574
_reflns_Friedel_coverage 0.000
_reflns_number_gt 1949
_reflns_number_total 2136
_reflns_threshold_expression 'I > 2\s(I)'
_cod_data_source_file aw5026sup1.cif
_cod_data_source_block 2
_cod_database_code 2108421
_shelx_shelxl_version_number 2014/7
_shelx_space_group_comment
;
The symmetry employed for this shelxl refinement is uniquely defined
by the following loop, which should always be used as a source of
symmetry information in preference to the above space-group names.
They are only intended as comments.
;
_shelx_estimated_absorpt_t_min 0.487
_shelx_estimated_absorpt_t_max 0.767

loop_
_space_group_symop_operation_xyz
'x, y, z'
'-x, y, -z+1/2'
'x+1/2, y+1/2, z'
'-x+1/2, y+1/2, -z+1/2'
'-x, -y, -z'
'x, -y, z-1/2'
'-x+1/2, -y+1/2, -z'
'x+1/2, -y+1/2, z-1/2'

loop_
_atom_site_label
_atom_site_type_symbol
_atom_site_fract_x
_atom_site_fract_y
_atom_site_fract_z
_atom_site_U_iso_or_equiv
_atom_site_adp_type
_atom_site_occupancy
_atom_site_site_symmetry_order
_atom_site_calc_flag
_atom_site_refinement_flags_posn
_atom_site_refinement_flags_adp
_atom_site_refinement_flags_occupancy
I I 0.64585(2) 0.10658(2) 0.13296(2) 0.01864(8) Uani 1 1 d . . .
Co Co 0.5000 0.18344(2) 0.2500 0.01323(12) Uani 1 2 d S T P
N1 N 0.1429(3) 0.31000(12) 0.06410(16) 0.0180(5) Uani 1 1 d D . .
H1 H 0.114(4) 0.3442(12) 0.0256(18) 0.027 Uiso 1 1 d D U .
N3 N 0.3093(3) 0.23837(11) 0.16429(15) 0.0137(4) Uani 1 1 d . . .
C7 C 0.6293(3) 0.33201(15) 0.14263(18) 0.0168(5) Uani 1 1 d . . .
H7 H 0.6579 0.2834 0.1480 0.020 Uiso 1 1 calc R U .
C6 C 0.4513(3) 0.35340(14) 0.12489(19) 0.0167(5) Uani 1 1 d . . .
C2 C 0.3065(3) 0.30033(13) 0.11763(18) 0.0149(5) Uani 1 1 d . . .
C4 C 0.1401(3) 0.20807(16) 0.13807(19) 0.0180(6) Uani 1 1 d . . .
H4 H 0.1036 0.1645 0.1600 0.022 Uiso 1 1 calc R U .
C11 C 0.4104(4) 0.42593(15) 0.1160(2) 0.0259(6) Uani 1 1 d . . .
H11 H 0.2913 0.4407 0.1039 0.031 Uiso 1 1 calc R U .
C9 C 0.7235(4) 0.45505(15) 0.1442(2) 0.0299(7) Uani 1 1 d . . .
H9 H 0.8145 0.4892 0.1514 0.036 Uiso 1 1 calc R U .
C5 C 0.0375(3) 0.25212(15) 0.0757(2) 0.0206(6) Uani 1 1 d . . .
H5 H -0.0810 0.2447 0.0464 0.025 Uiso 1 1 calc R U .
C8 C 0.7648(4) 0.38288(15) 0.1525(2) 0.0222(6) Uani 1 1 d . . .
H8 H 0.8841 0.3683 0.1647 0.027 Uiso 1 1 calc R U .
C10 C 0.5460(4) 0.47631(16) 0.1250(3) 0.0356(8) Uani 1 1 d . . .
H10 H 0.5176 0.5248 0.1182 0.043 Uiso 1 1 calc R U .

loop_
_atom_site_aniso_label
_atom_site_aniso_U_11
_atom_site_aniso_U_22
_atom_site_aniso_U_33
_atom_site_aniso_U_23
_atom_site_aniso_U_13
_atom_site_aniso_U_12
I 0.01936(11) 0.01558(12) 0.02040(12) -0.00084(6) 0.00205(8) 0.00516(6)
Co 0.0117(2) 0.0111(2) 0.0157(2) 0.000 -0.00068(18) 0.000
N1 0.0149(10) 0.0222(11) 0.0161(11) 0.0012(9) 0.0007(9) 0.0067(9)
N3 0.0100(9) 0.0138(10) 0.0168(11) -0.0018(9) 0.0005(8) 0.0008(8)
C7 0.0208(12) 0.0146(13) 0.0150(13) 0.0005(10) 0.0028(10) 0.0005(10)
C6 0.0203(12) 0.0165(12) 0.0139(13) -0.0010(10) 0.0047(10) 0.0001(10)
C2 0.0150(11) 0.0160(12) 0.0131(12) -0.0026(10) 0.0008(10) 0.0041(9)
C4 0.0120(12) 0.0196(14) 0.0217(14) -0.0046(11) 0.0012(11) -0.0003(9)
C11 0.0236(13) 0.0193(14) 0.0359(17) 0.0033(13) 0.0086(13) 0.0063(11)
C9 0.0302(16) 0.0206(14) 0.043(2) -0.0078(14) 0.0178(14) -0.0093(12)
C5 0.0119(11) 0.0287(14) 0.0202(14) -0.0068(12) 0.0001(10) 0.0030(10)
C8 0.0182(13) 0.0273(14) 0.0221(15) -0.0042(12) 0.0064(11) -0.0025(11)
C10 0.0389(18) 0.0142(14) 0.058(2) 0.0013(14) 0.0218(17) -0.0007(12)

loop_
_atom_type_symbol
_atom_type_description
_atom_type_scat_dispersion_real
_atom_type_scat_dispersion_imag
_atom_type_scat_source
C C 0.0033 0.0016 'International Tables Vol C Tables 4.2.6.8 and 6.1.1.4'
H H 0.0000 0.0000 'International Tables Vol C Tables 4.2.6.8 and 6.1.1.4'
N N 0.0061 0.0033 'International Tables Vol C Tables 4.2.6.8 and 6.1.1.4'
Co Co 0.3494 0.9721 'International Tables Vol C Tables 4.2.6.8 and 6.1.1.4'
I I -0.4742 1.8119 'International Tables Vol C Tables 4.2.6.8 and 6.1.1.4'

loop_
_geom_angle_atom_site_label_1
_geom_angle_atom_site_label_2
_geom_angle_atom_site_label_3
_geom_angle
_geom_angle_site_symmetry_1
_geom_angle_site_symmetry_3
N3 Co N3 118.35(11) . 2_655
N3 Co I 103.67(6) . .
N3 Co I 109.25(6) 2_655 .
N3 Co I 109.25(6) . 2_655
N3 Co I 103.67(6) 2_655 2_655
I Co I 112.933(18) . 2_655
C2 N1 C5 109.0(2) . .
C2 N1 H1 125(2) . .
C5 N1 H1 126(2) . .
C2 N3 C4 106.8(2) . .
C2 N3 Co 133.94(16) . .
C4 N3 Co 119.15(17) . .
C6 C7 C8 120.1(3) . .
C6 C7 H7 120.0 . .
C8 C7 H7 120.0 . .
C7 C6 C11 119.4(2) . .
C7 C6 C2 120.7(2) . .
C11 C6 C2 119.9(2) . .
N3 C2 N1 109.2(2) . .
N3 C2 C6 127.3(2) . .
N1 C2 C6 123.5(2) . .
C5 C4 N3 108.9(2) . .
C5 C4 H4 125.5 . .
N3 C4 H4 125.5 . .
C10 C11 C6 120.2(2) . .
C10 C11 H11 119.9 . .
C6 C11 H11 119.9 . .
C8 C9 C10 119.6(3) . .
C8 C9 H9 120.2 . .
C10 C9 H9 120.2 . .
C4 C5 N1 106.2(2) . .
C4 C5 H5 126.9 . .
N1 C5 H5 126.9 . .
C9 C8 C7 120.3(3) . .
C9 C8 H8 119.9 . .
C7 C8 H8 119.9 . .
C11 C10 C9 120.4(3) . .
C11 C10 H10 119.8 . .
C9 C10 H10 119.8 . .

loop_
_geom_bond_atom_site_label_1
_geom_bond_atom_site_label_2
_geom_bond_distance
_geom_bond_site_symmetry_2
I Co 2.5915(3) .
Co N3 1.997(2) .
Co N3 1.997(2) 2_655
Co I 2.5916(3) 2_655
N1 C2 1.345(3) .
N1 C5 1.369(4) .
N1 H1 0.843(10) .
N3 C2 1.330(3) .
N3 C4 1.389(3) .
C7 C6 1.386(3) .
C7 C8 1.386(4) .
C7 H7 0.9300 .
C6 C11 1.386(4) .
C6 C2 1.467(3) .
C4 C5 1.348(4) .
C4 H4 0.9300 .
C11 C10 1.380(4) .
C11 H11 0.9300 .
C9 C8 1.381(4) .
C9 C10 1.382(5) .
C9 H9 0.9300 .
C5 H5 0.9300 .
C8 H8 0.9300 .
C10 H10 0.9300 .

loop_
_geom_hbond_atom_site_label_D
_geom_hbond_atom_site_label_H
_geom_hbond_atom_site_label_A
_geom_hbond_distance_DH
_geom_hbond_distance_HA
_geom_hbond_distance_DA
_geom_hbond_angle_DHA
_geom_hbond_site_symmetry_A
N1 H1 I 0.84(2) 2.86(3) 3.584(2) 144(2) 7

_cod_database_fobs_code 2108421
